data_4114732
loop_
_publ_author_name
'Dat T. Tran'
'Peter Y. Zavalij'
'Scott R. J. Oliver'

_publ_section_title
;
 Pb3F5NO3, a Cationic Layered Material for Anion-Exchange
;
_journal_name_full 'Journal of the American Chemical Society'
_journal_page_first 3966
_journal_page_last 3969
_journal_paper_doi 10.1021/ja017333w
_journal_volume 124
_journal_year 2002
_chemical_formula_sum 'F5 N O3 Pb3'
_chemical_formula_weight 778.58
_chemical_name_systematic
; 
 ? 
;
_space_group_IT_number 2
_symmetry_cell_setting triclinic
_symmetry_space_group_name_Hall '-P 1'
_symmetry_space_group_name_H-M 'P -1'
_atom_sites_solution_hydrogens geom
_atom_sites_solution_primary direct
_atom_sites_solution_secondary difmap
_audit_creation_method SHELXL-97
_cell_angle_alpha 100.460(2)
_cell_angle_beta 90.0760(10)
_cell_angle_gamma 95.5170(10)
_cell_formula_units_Z 8
_cell_length_a 7.3796(6)
_cell_length_b 12.1470(9)
_cell_length_c 16.8549(13)
_cell_measurement_temperature 293(2)
_cell_volume 1478.6(2)
_computing_structure_refinement 'SHELXL-97 (Sheldrick, 1997)'
_computing_structure_solution 'SHELXS-97 (Sheldrick, 1990)'
_diffrn_ambient_temperature 293(2)
_diffrn_measured_fraction_theta_full 0.950
_diffrn_measured_fraction_theta_max 0.950
_diffrn_radiation_monochromator graphite
_diffrn_radiation_source 'fine-focus sealed tube'
_diffrn_radiation_type MoK\a
_diffrn_radiation_wavelength 0.71073
_diffrn_reflns_av_R_equivalents 0.0466
_diffrn_reflns_av_sigmaI/netI 0.0774
_diffrn_reflns_limit_h_max 9
_diffrn_reflns_limit_h_min -9
_diffrn_reflns_limit_k_max 15
_diffrn_reflns_limit_k_min -16
_diffrn_reflns_limit_l_max 22
_diffrn_reflns_limit_l_min -22
_diffrn_reflns_number 12626
_diffrn_reflns_theta_full 28.28
_diffrn_reflns_theta_max 28.28
_diffrn_reflns_theta_min 1.23
_exptl_absorpt_coefficient_mu 68.212
_exptl_crystal_density_diffrn 6.995
_exptl_crystal_F_000 2576
_refine_diff_density_max 3.957
_refine_diff_density_min -2.879
_refine_diff_density_rms 0.497
_refine_ls_extinction_method none
_refine_ls_goodness_of_fit_ref 0.979
_refine_ls_hydrogen_treatment mixed
_refine_ls_matrix_type full
_refine_ls_number_parameters 506
_refine_ls_number_reflns 6968
_refine_ls_number_restraints 317
_refine_ls_restrained_S_all 0.965
_refine_ls_R_factor_all 0.0774
_refine_ls_R_factor_gt 0.0496
_refine_ls_shift/su_max 0.001
_refine_ls_shift/su_mean 0.000
_refine_ls_structure_factor_coef Fsqd
_refine_ls_weighting_details 'calc w=1/[\s^2^(Fo^2^)+(0.0037P)^2^+0.0000P] where P=(Fo^2^+2Fc^2^)/3'
_refine_ls_weighting_scheme calc
_refine_ls_wR_factor_gt 0.0734
_refine_ls_wR_factor_ref 0.0797
_reflns_number_gt 5105
_reflns_number_total 6968
_reflns_threshold_expression >2sigma(I)
_cod_data_source_file ja017333w_s1.cif
_cod_data_source_block bm
_cod_database_code 4114732

loop_
_symmetry_equiv_pos_as_xyz
'x, y, z'
'-x, -y, -z'

loop_
_atom_site_label
_atom_site_type_symbol
_atom_site_fract_x
_atom_site_fract_y
_atom_site_fract_z
_atom_site_U_iso_or_equiv
_atom_site_adp_type
_atom_site_occupancy
_atom_site_symmetry_multiplicity
_atom_site_calc_flag
_atom_site_refinement_flags
_atom_site_disorder_assembly
_atom_site_disorder_group
Pb1 Pb 0.36925(8) 0.77153(6) 0.28282(4) 0.00865(15) Uani 1 1 d . . .
Pb2 Pb -0.00203(8) 0.47843(6) 0.24615(4) 0.01002(15) Uani 1 1 d . . .
Pb3 Pb 0.0000 0.5000 0.5000 0.0092(2) Uani 1 2 d S . .
Pb4 Pb 0.61754(8) 0.23182(6) 0.46442(4) 0.00891(15) Uani 1 1 d . . .
Pb5 Pb 0.49766(8) 0.51734(6) 0.37848(4) 0.00995(15) Uani 1 1 d . . .
Pb6 Pb 0.49225(8) 0.49869(6) 0.12419(4) 0.00867(15) Uani 1 1 d . . .
Pb7 Pb -0.10876(8) 0.76446(6) 0.40704(4) 0.00889(15) Uani 1 1 d . . .
Pb8 Pb 0.12369(8) 0.23123(6) 0.33995(4) 0.00953(15) Uani 1 1 d . . .
Pb9 Pb 0.60637(8) 0.23127(6) 0.21746(4) 0.00933(15) Uani 1 1 d . . .
Pb10 Pb -0.15335(8) 0.77213(6) 0.17336(4) 0.00947(15) Uani 1 1 d . . .
Pb11 Pb 0.0000 0.5000 0.0000 0.0096(2) Uani 1 2 d S . .
Pb12 Pb 0.34891(8) 0.77769(6) 0.02297(4) 0.01059(15) Uani 1 1 d . . .
Pb13 Pb 0.11889(8) 0.21831(6) 0.08546(4) 0.00876(15) Uani 1 1 d . . .
F1 F 0.3330(11) 0.5792(9) 0.0066(5) 0.012(2) Uani 1 1 d U . .
F2 F 0.1727(11) 0.4291(8) 0.3707(5) 0.012(2) Uani 1 1 d U . .
F3 F 0.6604(11) 0.4346(8) 0.4805(5) 0.007(2) Uani 1 1 d U . .
F4 F 0.5548(11) 0.7188(9) -0.0868(5) 0.011(2) Uani 1 1 d U . .
F5 F 0.3258(12) 0.5725(9) 0.2449(5) 0.016(2) Uani 1 1 d U . .
F6 F -0.1729(12) 0.5731(8) 0.1361(5) 0.013(2) Uani 1 1 d U . .
F7 F -0.0328(12) 0.2869(9) 0.4711(5) 0.013(2) Uani 1 1 d U . .
F8 F -0.4919(12) 0.7164(9) 0.1425(5) 0.016(2) Uani 1 1 d U . .
F9 F 0.1607(11) 0.4203(8) 0.1007(5) 0.010(2) Uani 1 1 d U . .
F10 F 0.4631(11) 0.2906(9) 0.3492(5) 0.013(2) Uani 1 1 d U . .
F11 F -0.1234(11) 0.5698(8) 0.3765(5) 0.008(2) Uani 1 1 d U . .
F12 F 0.0386(11) 0.7098(9) 0.2669(5) 0.012(2) Uani 1 1 d U . .
F13 F 0.0163(12) 0.7173(9) 0.0409(6) 0.017(2) Uani 1 1 d U . .
F14 F 0.6233(11) 0.4271(9) 0.2364(5) 0.012(2) Uani 1 1 d U . .
F15 F -0.3522(11) 0.6924(9) 0.4754(5) 0.015(2) Uani 1 1 d U . .
F16 F 0.1897(12) 0.3033(9) 0.2202(5) 0.016(2) Uani 1 1 d U . .
F17 F 0.6593(12) 0.7111(9) 0.3035(5) 0.016(2) Uani 1 1 d U . .
F18 F 0.8617(11) 0.3108(8) 0.2994(5) 0.013(2) Uani 1 1 d U . .
F19 F -0.1762(12) 0.2820(9) 0.1196(6) 0.020(2) Uani 1 1 d U . .
F20 F 0.3064(12) 0.6899(9) 0.3994(5) 0.014(2) Uani 1 1 d U . .
N1 N 0.295(3) 0.0005(17) 0.4514(12) 0.016(4) Uani 0.502(19) 1 d PDU A 1
O11 O 0.269(3) 0.1013(16) 0.4494(15) 0.023(7) Uani 0.502(19) 1 d PDU A 1
O12 O 0.181(3) -0.058(2) 0.4877(15) 0.027(7) Uani 0.502(19) 1 d PDU A 1
O13 O 0.431(3) -0.0446(19) 0.4182(12) 0.018(7) Uani 0.502(19) 1 d PDU A 1
N1A N 0.296(3) 0.0106(17) 0.4585(11) 0.016(4) Uani 0.498(19) 1 d PDU A 2
O11A O 0.317(3) 0.069(2) 0.4033(13) 0.030(8) Uani 0.498(19) 1 d PDU A 2
O12A O 0.245(3) -0.0939(15) 0.4399(12) 0.013(6) Uani 0.498(19) 1 d PDU A 2
O13A O 0.332(3) 0.0552(19) 0.5318(10) 0.019(7) Uani 0.498(19) 1 d PDU A 2
N2 N 0.216(3) 0.9828(13) 0.1449(10) 0.022(8) Uani 0.517(15) 1 d PDU B 1
O23 O 0.190(3) 0.9782(19) 0.0700(10) 0.033(8) Uani 0.517(15) 1 d PDU B 1
O21 O 0.1949(15) 0.8915(10) 0.1724(7) 0.021(3) Uani 1 1 d DU . .
O22 O 0.2581(19) 1.0730(12) 0.1958(9) 0.055(5) Uani 1 1 d DU . .
N2A N 0.143(2) 0.9891(13) 0.1823(12) 0.019(8) Uani 0.483(15) 1 d PDU B 2
O23A O -0.018(2) 1.009(2) 0.1701(16) 0.032(8) Uani 0.483(15) 1 d PDU B 2
N3 N -0.2350(17) -0.0004(11) 0.2978(8) 0.026(4) Uani 1 1 d DU . .
O31 O -0.1026(16) -0.0550(11) 0.3133(7) 0.029(3) Uani 1 1 d DU . .
O32 O -0.3632(14) -0.0535(11) 0.2521(7) 0.028(3) Uani 1 1 d DU . .
O33 O -0.2264(17) 0.1044(10) 0.3217(8) 0.033(4) Uani 1 1 d DU . .
N4 N 0.705(2) 0.9893(14) 0.0938(12) 0.029(9) Uani 0.483(15) 1 d PDU B 1
O43 O 0.839(2) 1.0380(17) 0.1371(12) 0.019(6) Uani 0.517(15) 1 d PDU B 1
O41 O 0.6988(14) 0.8870(10) 0.0586(7) 0.018(3) Uani 1 1 d DU . .
O42 O 0.5809(15) 1.0480(11) 0.0816(7) 0.024(3) Uani 1 1 d DU . .
O43A O 0.813(2) 1.0265(17) 0.0011(12) 0.016(6) Uani 0.483(15) 1 d PDU B 2
N4A N 0.697(2) 0.9877(14) 0.0463(11) 0.028(9) Uani 0.483(15) 1 d PDU B 2

loop_
_atom_site_aniso_label
_atom_site_aniso_U_11
_atom_site_aniso_U_22
_atom_site_aniso_U_33
_atom_site_aniso_U_23
_atom_site_aniso_U_13
_atom_site_aniso_U_12
Pb1 0.0074(3) 0.0096(4) 0.0095(3) 0.0033(3) 0.0003(2) 0.0006(3)
Pb2 0.0111(3) 0.0097(4) 0.0096(3) 0.0022(3) 0.0011(2) 0.0019(3)
Pb3 0.0097(4) 0.0103(6) 0.0084(4) 0.0028(4) -0.0009(3) 0.0022(4)
Pb4 0.0109(3) 0.0090(4) 0.0065(3) -0.0002(3) 0.0009(2) 0.0021(3)
Pb5 0.0107(3) 0.0105(4) 0.0086(3) 0.0010(3) 0.0002(2) 0.0023(3)
Pb6 0.0087(3) 0.0094(4) 0.0081(3) 0.0022(3) -0.0007(2) 0.0010(3)
Pb7 0.0091(3) 0.0103(4) 0.0078(3) 0.0027(3) -0.0008(2) 0.0016(3)
Pb8 0.0104(3) 0.0103(4) 0.0081(3) 0.0022(3) -0.0003(2) 0.0012(3)
Pb9 0.0106(3) 0.0094(4) 0.0079(3) 0.0020(3) -0.0007(2) -0.0001(3)
Pb10 0.0093(3) 0.0118(4) 0.0073(3) 0.0011(3) 0.0006(2) 0.0018(3)
Pb11 0.0091(4) 0.0113(6) 0.0086(4) 0.0024(4) -0.0005(3) 0.0007(4)
Pb12 0.0094(3) 0.0134(4) 0.0094(3) 0.0017(3) -0.0005(2) 0.0039(3)
Pb13 0.0083(3) 0.0097(4) 0.0086(3) 0.0021(3) 0.0000(2) 0.0020(3)
F1 0.011(4) 0.009(4) 0.012(4) -0.006(3) 0.001(3) 0.001(3)
F2 0.014(4) 0.008(4) 0.013(4) -0.001(3) 0.001(3) 0.004(3)
F3 0.009(3) 0.008(4) 0.005(3) 0.001(3) 0.002(3) 0.002(3)
F4 0.009(4) 0.013(4) 0.012(4) 0.002(3) 0.004(3) -0.003(3)
F5 0.016(4) 0.015(4) 0.016(4) -0.001(3) 0.000(3) 0.000(3)
F6 0.015(4) 0.009(4) 0.015(4) 0.005(3) -0.004(3) 0.001(3)
F7 0.016(4) 0.011(4) 0.013(4) 0.005(3) -0.002(3) -0.003(3)
F8 0.017(4) 0.015(4) 0.015(4) 0.003(3) -0.002(3) 0.002(3)
F9 0.011(4) 0.007(4) 0.011(4) 0.004(3) -0.002(3) -0.002(3)
F10 0.011(4) 0.013(4) 0.016(4) 0.004(3) 0.004(3) 0.001(3)
F11 0.008(3) 0.006(4) 0.011(4) 0.002(3) 0.001(3) 0.001(3)
F12 0.007(3) 0.016(4) 0.012(4) 0.002(3) -0.003(3) 0.001(3)
F13 0.015(4) 0.017(4) 0.016(4) 0.000(3) 0.001(3) -0.007(3)
F14 0.009(4) 0.013(4) 0.012(4) -0.002(3) 0.001(3) 0.001(3)
F15 0.011(4) 0.015(4) 0.019(4) -0.001(3) 0.007(3) 0.003(3)
F16 0.018(4) 0.019(4) 0.014(4) 0.005(3) 0.004(3) 0.008(3)
F17 0.016(4) 0.014(4) 0.017(4) 0.001(3) 0.000(3) -0.001(3)
F18 0.015(4) 0.011(4) 0.013(4) 0.004(3) 0.002(3) 0.000(3)
F19 0.019(4) 0.024(5) 0.018(4) 0.006(4) -0.003(3) 0.004(3)
F20 0.019(4) 0.015(4) 0.010(4) 0.002(3) 0.001(3) 0.007(3)
N1 0.018(4) 0.014(5) 0.015(4) 0.003(3) -0.006(3) 0.003(3)
O11 0.036(10) 0.012(10) 0.023(10) 0.015(8) -0.007(8) 0.000(8)
O12 0.030(10) 0.022(11) 0.032(10) 0.016(8) 0.003(8) -0.003(8)
O13 0.016(9) 0.020(10) 0.015(9) -0.002(8) 0.001(7) 0.004(8)
N1A 0.018(4) 0.014(5) 0.015(4) 0.003(3) -0.006(3) 0.003(3)
O11A 0.032(11) 0.023(11) 0.037(11) 0.013(8) 0.006(8) 0.000(8)
O12A 0.017(7) 0.010(8) 0.014(7) 0.007(5) 0.000(5) 0.003(5)
O13A 0.020(9) 0.023(11) 0.013(9) -0.005(8) 0.006(7) 0.005(8)
N2 0.023(9) 0.021(9) 0.021(9) 0.007(5) 0.001(5) 0.004(5)
O23 0.037(10) 0.027(11) 0.037(11) 0.008(8) 0.000(8) 0.003(8)
O21 0.026(5) 0.020(5) 0.016(4) 0.007(4) -0.002(4) -0.005(4)
O22 0.053(6) 0.049(7) 0.057(6) 0.000(5) 0.007(4) -0.002(4)
N2A 0.018(9) 0.019(9) 0.020(9) 0.005(5) 0.001(5) 0.000(5)
O23A 0.034(11) 0.030(12) 0.032(11) -0.002(8) 0.003(8) 0.012(8)
N3 0.029(6) 0.018(6) 0.028(6) 0.001(4) 0.001(4) 0.001(4)
O31 0.034(6) 0.030(7) 0.024(6) 0.008(6) 0.000(5) 0.008(6)
O32 0.020(6) 0.026(7) 0.031(6) -0.007(6) -0.004(5) -0.008(5)
O33 0.040(7) 0.019(7) 0.036(7) -0.002(6) -0.004(5) -0.005(6)
N4 0.028(10) 0.029(10) 0.027(10) 0.004(5) 0.004(5) -0.001(5)
O43 0.019(9) 0.021(10) 0.018(9) 0.008(8) -0.001(7) 0.001(7)
O41 0.017(4) 0.017(5) 0.020(4) 0.005(4) 0.000(4) 0.002(4)
O42 0.025(5) 0.023(5) 0.024(5) 0.005(4) -0.001(4) 0.003(4)
O43A 0.010(9) 0.017(10) 0.019(9) 0.005(8) 0.007(7) -0.006(7)
N4A 0.028(10) 0.029(10) 0.029(10) 0.007(5) -0.003(5) 0.003(5)

loop_
_atom_type_symbol
_atom_type_description
_atom_type_scat_dispersion_real
_atom_type_scat_dispersion_imag
_atom_type_scat_source
Pb Pb -3.3944 10.1111 'International Tables Vol C Tables 4.2.6.8 and 6.1.1.4'
F F 0.0171 0.0103 'International Tables Vol C Tables 4.2.6.8 and 6.1.1.4'
N N 0.0061 0.0033 'International Tables Vol C Tables 4.2.6.8 and 6.1.1.4'
O O 0.0106 0.0060 'International Tables Vol C Tables 4.2.6.8 and 6.1.1.4'

loop_
_geom_angle_atom_site_label_1
_geom_angle_atom_site_label_2
_geom_angle_atom_site_label_3
_geom_angle
_geom_angle_site_symmetry_1
_geom_angle_site_symmetry_3
F17 Pb1 F5 75.5(3) . .
F17 Pb1 F20 80.7(3) . .
F5 Pb1 F20 70.4(3) . .
F11 Pb2 F18 79.0(3) . 1_455
F11 Pb2 F5 104.1(3) . .
F18 Pb2 F5 133.0(3) 1_455 .
F7 Pb3 F7 180.0(4) . 2_566
F7 Pb3 F3 72.4(3) . 1_455
F7 Pb3 F3 107.6(3) 2_566 1_455
F20 Pb4 F15 72.7(3) 2_666 2_566
F20 Pb4 F3 70.5(3) 2_666 .
F15 Pb4 F3 71.3(3) 2_566 .
F3 Pb5 F2 106.7(3) . .
F3 Pb5 F15 76.7(3) . 1_655
F2 Pb5 F15 129.7(3) . 1_655
F5 Pb6 F14 73.5(3) . .
F5 Pb6 F9 72.6(3) . .
F14 Pb6 F9 110.0(3) . .
F11 Pb7 F15 72.0(3) . .
F11 Pb7 F17 75.3(3) . 1_455
F15 Pb7 F17 77.2(3) . 1_455
F2 Pb8 F16 70.3(3) . .
F2 Pb8 F18 70.4(3) . 1_455
F16 Pb8 F18 70.9(3) . 1_455
F14 Pb9 F18 70.0(3) . .
F14 Pb9 F19 75.2(3) . 1_655
F18 Pb9 F19 77.7(3) . 1_655
F6 Pb10 F12 74.0(3) . .
F6 Pb10 F8 76.4(3) . .
F12 Pb10 F8 128.7(3) . .
F9 Pb11 F9 180.0(4) 2_565 .
F9 Pb11 F1 71.3(3) 2_565 2_565
F9 Pb11 F1 108.7(3) . 2_565
F1 Pb12 F4 74.4(3) . .
F1 Pb12 F13 75.6(3) . .
F4 Pb12 F13 130.8(3) . .
F16 Pb13 F9 68.6(3) . .
F16 Pb13 F19 82.7(3) . .
F9 Pb13 F19 74.3(3) . .
Pb12 F1 Pb11 109.0(3) . .
Pb12 F1 Pb6 108.9(4) . 2_665
Pb11 F1 Pb6 112.2(3) . 2_665
Pb12 F1 Pb6 115.7(3) . .
Pb11 F1 Pb6 106.7(3) . .
Pb6 F1 Pb6 104.4(3) 2_665 .
Pb8 F2 Pb5 117.6(4) . .
Pb8 F2 Pb3 108.9(4) . .
Pb5 F2 Pb3 111.3(3) . .
Pb8 F2 Pb2 99.4(3) . .
Pb5 F2 Pb2 110.4(3) . .
Pb3 F2 Pb2 108.3(3) . .
Pb4 F3 Pb5 115.5(3) . .
Pb4 F3 Pb3 109.2(3) . 1_655
Pb5 F3 Pb3 115.3(3) . 1_655
Pb4 F3 Pb5 97.9(3) . 2_666
Pb5 F3 Pb5 109.1(3) . 2_666
Pb3 F3 Pb5 108.2(3) 1_655 2_666
Pb12 F4 Pb13 124.4(4) . 2_665
Pb12 F4 Pb6 107.6(3) . 2_665
Pb13 F4 Pb6 109.6(3) 2_665 2_665
Pb12 F4 Pb9 103.9(3) . 2_665
Pb13 F4 Pb9 109.4(3) 2_665 2_665
Pb6 F4 Pb9 98.8(3) 2_665 2_665
Pb1 F5 Pb6 113.6(4) . .
Pb1 F5 Pb2 117.2(4) . .
Pb6 F5 Pb2 113.2(4) . .
Pb10 F6 Pb6 108.2(3) . 1_455
Pb10 F6 Pb11 113.9(4) . .
Pb6 F6 Pb11 110.7(3) 1_455 .
Pb10 F6 Pb2 111.8(3) . .
Pb6 F6 Pb2 109.8(3) 1_455 .
Pb11 F6 Pb2 102.3(3) . .
Pb7 F7 Pb8 116.2(4) 2_566 .
Pb7 F7 Pb3 103.8(3) 2_566 .
Pb8 F7 Pb3 105.7(3) . .
Pb7 F7 Pb4 111.2(3) 2_566 1_455
Pb8 F7 Pb4 114.1(3) . 1_455
Pb3 F7 Pb4 104.4(3) . 1_455
Pb10 F8 Pb1 101.7(3) . 1_455
Pb10 F8 Pb12 120.9(4) . 1_455
Pb1 F8 Pb12 116.6(4) 1_455 1_455
Pb10 F8 Pb6 101.4(3) . 1_455
Pb1 F8 Pb6 102.6(3) 1_455 1_455
Pb12 F8 Pb6 111.2(3) 1_455 1_455
Pb13 F9 Pb11 115.4(3) . .
Pb13 F9 Pb6 112.7(3) . .
Pb11 F9 Pb6 114.0(3) . .
Pb13 F9 Pb2 99.9(3) . .
Pb11 F9 Pb2 108.0(3) . .
Pb6 F9 Pb2 105.3(3) . .
Pb9 F10 Pb4 113.6(3) . .
Pb9 F10 Pb8 110.5(3) . .
Pb4 F10 Pb8 113.2(3) . .
Pb9 F10 Pb5 106.5(3) . .
Pb4 F10 Pb5 106.5(3) . .
Pb8 F10 Pb5 105.9(3) . .
Pb7 F11 Pb2 119.1(4) . .
Pb7 F11 Pb3 108.0(3) . .
Pb2 F11 Pb3 113.6(3) . .
Pb10 F12 Pb1 122.7(4) . .
Pb10 F12 Pb7 105.3(3) . .
Pb1 F12 Pb7 107.6(3) . .
Pb12 F13 Pb10 123.6(4) . .
Pb12 F13 Pb11 102.7(3) . .
Pb10 F13 Pb11 110.2(4) . .
Pb12 F13 Pb13 98.8(3) . 2_565
Pb10 F13 Pb13 115.3(4) . 2_565
Pb11 F13 Pb13 104.0(3) . 2_565
Pb9 F14 Pb6 113.9(4) . .
Pb9 F14 Pb5 112.4(4) . .
Pb6 F14 Pb5 112.6(3) . .
Pb7 F15 Pb4 133.9(5) . 2_566
Pb7 F15 Pb5 106.3(3) . 1_455
Pb4 F15 Pb5 100.1(3) 2_566 1_455
Pb13 F16 Pb8 128.8(5) . .
Pb13 F16 Pb2 104.3(3) . .
Pb8 F16 Pb2 99.3(3) . .
Pb1 F17 Pb7 134.1(4) . 1_655
Pb9 F18 Pb8 131.9(4) . 1_655
Pb9 F18 Pb2 107.9(3) . 1_655
Pb8 F18 Pb2 102.9(3) 1_655 1_655
Pb13 F19 Pb9 130.5(4) . 1_455
Pb13 F19 Pb12 100.6(3) . 2_565
Pb9 F19 Pb12 105.4(3) 1_455 2_565
Pb4 F20 Pb1 128.1(4) 2_666 .
Pb4 F20 Pb5 100.2(3) 2_666 .
Pb1 F20 Pb5 103.5(3) . .
O11 N1 O13 121.9(16) . .
O11 N1 O12 119.1(16) . .
O13 N1 O12 119.1(15) . .
O11A N1A O12A 119.4(16) . .
O11A N1A O13A 120.5(16) . .
O12A N1A O13A 120.0(15) . .
O23 N2 O21 118.4(15) . .
O23 N2 O22 124.8(15) . .
O21 N2 O22 116.9(13) . .
N2A O21 N2 38.1(12) . .
N2A O22 N2 38.3(12) . .
O22 N2A O23A 115.9(15) . .
O22 N2A O21 119.7(14) . .
O23A N2A O21 123.8(15) . .
O33 N3 O32 122.0(12) . .
O33 N3 O31 119.9(12) . .
O32 N3 O31 117.8(12) . .
O42 N4 O43 117.1(14) . .
O42 N4 O41 120.1(13) . .
O43 N4 O41 122.6(14) . .
N4 O41 N4A 36.6(12) . .
N4 O42 N4A 37.1(12) . .
O43A N4A O42 120.9(14) . .
O43A N4A O41 120.3(14) . .
O42 N4A O41 118.8(13) . .

loop_
_geom_bond_atom_site_label_1
_geom_bond_atom_site_label_2
_geom_bond_distance
_geom_bond_site_symmetry_2
Pb1 F17 2.374(9) .
Pb1 F5 2.376(11) .
Pb1 F20 2.383(9) .
Pb2 F11 2.484(8) .
Pb2 F18 2.497(10) 1_455
Pb2 F5 2.576(9) .
Pb3 F7 2.533(10) .
Pb3 F7 2.533(10) 2_566
Pb3 F3 2.557(8) 1_455
Pb4 F20 2.365(9) 2_666
Pb4 F15 2.392(8) 2_566
Pb4 F3 2.418(10) .
Pb5 F3 2.503(8) .
Pb5 F2 2.524(9) .
Pb5 F15 2.589(10) 1_655
Pb6 F5 2.451(9) .
Pb6 F14 2.454(9) .
Pb6 F9 2.542(8) .
Pb7 F11 2.319(10) .
Pb7 F15 2.322(9) .
Pb7 F17 2.401(9) 1_455
Pb8 F2 2.357(10) .
Pb8 F16 2.375(9) .
Pb8 F18 2.394(9) 1_455
Pb9 F14 2.333(10) .
Pb9 F18 2.356(9) .
Pb9 F19 2.421(10) 1_655
Pb10 F6 2.375(10) .
Pb10 F12 2.387(9) .
Pb10 F8 2.552(9) .
Pb11 F9 2.458(8) 2_565
Pb11 F9 2.458(8) .
Pb11 F1 2.546(9) 2_565
Pb12 F1 2.368(10) .
Pb12 F4 2.445(8) .
Pb12 F13 2.528(9) .
Pb13 F16 2.353(9) .
Pb13 F9 2.409(10) .
Pb13 F19 2.416(9) .
F1 Pb6 2.628(8) 2_665
F3 Pb3 2.557(8) 1_655
F3 Pb5 2.643(8) 2_666
F4 Pb13 2.454(8) 2_665
F4 Pb6 2.591(10) 2_665
F4 Pb9 2.692(9) 2_665
F6 Pb6 2.543(9) 1_455
F7 Pb7 2.507(9) 2_566
F7 Pb4 2.599(9) 1_455
F8 Pb1 2.580(9) 1_455
F8 Pb12 2.589(9) 1_455
F8 Pb6 2.597(11) 1_455
F13 Pb13 2.625(10) 2_565
F15 Pb4 2.392(8) 2_566
F15 Pb5 2.589(10) 1_455
F17 Pb7 2.401(9) 1_655
F18 Pb8 2.394(9) 1_655
F18 Pb2 2.497(10) 1_655
F19 Pb9 2.421(10) 1_455
F19 Pb12 2.666(9) 2_565
F20 Pb4 2.365(9) 2_666
N1 O11 1.264(14) .
N1 O13 1.272(14) .
N1 O12 1.272(14) .
N1A O11A 1.267(14) .
N1A O12A 1.271(14) .
N1A O13A 1.272(14) .
N2 O23 1.267(13) .
N2 O21 1.274(13) .
N2 O22 1.276(13) .
O21 N2A 1.263(13) .
O22 N2A 1.249(13) .
N2A O23A 1.261(13) .
N3 O33 1.258(12) .
N3 O32 1.267(12) .
N3 O31 1.284(12) .
N4 O42 1.252(13) .
N4 O43 1.259(13) .
N4 O41 1.272(13) .
O41 N4A 1.278(13) .
O42 N4A 1.262(13) .
O43A N4A 1.261(13) .
